data_7135615
loop_
_publ_author_name
'Yang, Li'
'Sun, Zhenzhou'
'Wang, Lin'
'Geng, Jianqi'
'Wu, Biao'
'Yang, Xiao-Juan'

_publ_section_title
;
 Direct C-H magnesiation of thiophenes with an Mg-Mg-bonded compound.
;
_journal_issue 27
_journal_name_full 'Chemical communications (Cambridge, England)'
_journal_page_first 7172
_journal_page_last 7175
_journal_paper_doi 10.1039/d6cc00381h
_journal_volume 62
_journal_year 2026
_chemical_formula_moiety 'C41 H61 K Mg N2 O3 S'
_chemical_formula_sum 'C41 H61 K Mg N2 O3 S'
_chemical_formula_weight 725.38
_space_group_crystal_system monoclinic
_space_group_IT_number 15
_space_group_name_Hall '-C 2yc'
_space_group_name_H-M_alt 'C 1 2/c 1'
_atom_sites_solution_hydrogens geom
_atom_sites_solution_primary dual
_audit_creation_date 2025-07-25
_audit_creation_method
;
Olex2 1.5
(compiled 2025.05.31 svn.r86d253d1 for OlexSys, GUI svn.r7254)
;
_audit_update_record
;
2026-01-16 deposited with the CCDC.	2026-03-12 downloaded from the CCDC.
;
_cell_angle_alpha 90
_cell_angle_beta 95.887(2)
_cell_angle_gamma 90
_cell_formula_units_Z 8
_cell_length_a 17.3049(4)
_cell_length_b 13.2052(3)
_cell_length_c 36.1133(9)
_cell_measurement_reflns_used 29078
_cell_measurement_temperature 100.00(10)
_cell_measurement_theta_max 30.6090
_cell_measurement_theta_min 2.0530
_cell_volume 8208.9(3)
_computing_cell_refinement 'CrysAlisPro 1.171.43.140a (Rigaku OD, 2024)'
_computing_data_collection 'CrysAlisPro 1.171.43.140a (Rigaku OD, 2024)'
_computing_data_reduction 'CrysAlisPro 1.171.43.140a (Rigaku OD, 2024)'
_computing_molecular_graphics 'Olex2 1.5 (Dolomanov et al., 2009)'
_computing_publication_material 'Olex2 1.5 (Dolomanov et al., 2009)'
_computing_structure_refinement 'SHELXL 2018/3 (Sheldrick, 2015)'
_computing_structure_solution 'SHELXT 2018/2 (Sheldrick, 2018)'
_diffrn_ambient_environment N~2~
_diffrn_ambient_temperature 100.00(10)
_diffrn_detector 'Hybrid Pixel Array Detector'
_diffrn_detector_area_resol_mean 10.0000
_diffrn_detector_type HyPix
_diffrn_measured_fraction_theta_full 0.999
_diffrn_measured_fraction_theta_max 0.841
_diffrn_measurement_details
;
List of Runs (angles in degrees, time in seconds):

  # Type    Start    End  Width  t~exp~   \w     \q     \k     \f   Frames
#--------------------------------------------------------------------------
  1  \w     12.00  56.00   0.50    0.30    --   -7.17  38.00 -90.00   88
  2  \w    -11.00  76.00   0.50    0.30    --    3.34  57.00  30.00  174
  3  \w    -34.00  -9.00   0.50    0.30    --   -7.17 -38.00  60.00   50
  4  \w     16.00  76.00   0.50    0.30    --    3.34  38.00 150.00  120
  5  \w    -17.00  33.00   0.50    0.30    --    3.34 -99.00  60.00  100
  6  \w     -9.00  31.00   0.50    0.30    --    3.34 -99.00-120.00   80
  7  \w    -11.00  76.00   0.50    0.30    --    3.34  57.00-120.00  174
;
_diffrn_measurement_device 'four-circle diffractometer'
_diffrn_measurement_device_type 'XtaLAB Synergy R, DW system, HyPix'
_diffrn_measurement_method '\w scans'
_diffrn_orient_matrix_type 'CrysAlisPro convention (1999,Acta A55,543-557)'
_diffrn_orient_matrix_UB_11 0.0169394500
_diffrn_orient_matrix_UB_12 0.0200636500
_diffrn_orient_matrix_UB_13 0.0171800000
_diffrn_orient_matrix_UB_21 0.0099741500
_diffrn_orient_matrix_UB_22 0.0448105500
_diffrn_orient_matrix_UB_23 -0.0092121000
_diffrn_orient_matrix_UB_31 -0.0362250000
_diffrn_orient_matrix_UB_32 0.0217131000
_diffrn_orient_matrix_UB_33 0.0031800000
_diffrn_radiation_monochromator mirror
_diffrn_radiation_probe x-ray
_diffrn_radiation_type 'Mo K\a'
_diffrn_radiation_wavelength 0.71073
_diffrn_reflns_av_R_equivalents 0.0508
_diffrn_reflns_av_unetI/netI 0.0380
_diffrn_reflns_Laue_measured_fraction_full 0.999
_diffrn_reflns_Laue_measured_fraction_max 0.841
_diffrn_reflns_limit_h_max 24
_diffrn_reflns_limit_h_min -21
_diffrn_reflns_limit_k_max 18
_diffrn_reflns_limit_k_min -18
_diffrn_reflns_limit_l_max 52
_diffrn_reflns_limit_l_min -50
_diffrn_reflns_number 55837
_diffrn_reflns_point_group_measured_fraction_full 0.999
_diffrn_reflns_point_group_measured_fraction_max 0.841
_diffrn_reflns_theta_full 25.242
_diffrn_reflns_theta_max 30.891
_diffrn_reflns_theta_min 2.058
_diffrn_source 'Rotating-anode X-ray tube'
_diffrn_source_type 'Rigaku (Mo) X-ray Source'
_exptl_absorpt_coefficient_mu 0.233
_exptl_absorpt_correction_T_max 1.00000
_exptl_absorpt_correction_T_min 0.84573
_exptl_absorpt_correction_type multi-scan
_exptl_absorpt_process_details
;
CrysAlisPro 1.171.43.140a (Rigaku Oxford Diffraction, 2024)
Empirical absorption correction using spherical harmonics,
implemented in SCALE3 ABSPACK scaling algorithm.
;
_exptl_crystal_colour 'clear light orange'
_exptl_crystal_colour_lustre clear
_exptl_crystal_colour_modifier light
_exptl_crystal_colour_primary orange
_exptl_crystal_density_diffrn 1.174
_exptl_crystal_description block
_exptl_crystal_F_000 3136
_exptl_crystal_size_max 0.12
_exptl_crystal_size_mid 0.11
_exptl_crystal_size_min 0.1
_refine_diff_density_max 0.440
_refine_diff_density_min -0.419
_refine_diff_density_rms 0.054
_refine_ls_extinction_method none
_refine_ls_goodness_of_fit_ref 1.020
_refine_ls_hydrogen_treatment constr
_refine_ls_matrix_type full
_refine_ls_number_parameters 453
_refine_ls_number_reflns 10910
_refine_ls_number_restraints 0
_refine_ls_restrained_S_all 1.020
_refine_ls_R_factor_all 0.0643
_refine_ls_R_factor_gt 0.0485
_refine_ls_shift/su_max 0.001
_refine_ls_shift/su_mean 0.000
_refine_ls_structure_factor_coef Fsqd
_refine_ls_weighting_details 'w=1/[\s^2^(Fo^2^)+(0.0594P)^2^+9.8503P] where P=(Fo^2^+2Fc^2^)/3'
_refine_ls_weighting_scheme calc
_refine_ls_wR_factor_gt 0.1222
_refine_ls_wR_factor_ref 0.1299
_reflns_Friedel_coverage 0.000
_reflns_number_gt 8572
_reflns_number_total 10910
_reflns_threshold_expression 'I > 2\s(I)'
_cod_data_source_file d6cc00381h2.cif
_cod_data_source_block yangli_20250328_1_auto
_cod_depositor_comments 'Adding full bibliography for 7135613--7135622.cif.'
_cod_database_code 7135615
_shelx_shelxl_version_number 2018/3
_chemical_oxdiff_formula 'C H O N Mg K'
_chemical_oxdiff_usercomment 'C H O N Mg K'
_shelx_space_group_comment
;
The symmetry employed for this shelxl refinement is uniquely defined
by the following loop, which should always be used as a source of
symmetry information in preference to the above space-group names.
They are only intended as comments.
;
_shelx_estimated_absorpt_t_max 0.977
_shelx_estimated_absorpt_t_min 0.973
_reflns_odcompleteness_completeness 99.94
_reflns_odcompleteness_iscentric 1
_reflns_odcompleteness_theta 26.32
_olex2_refinement_description
;
1. Fixed Uiso
 At 1.2 times of:
  All C(H) groups, All C(H,H) groups
 At 1.5 times of:
  All C(H,H,H) groups
2.a Ternary CH refined with riding coordinates:
 C11(H11), C14(H14), C23(H23), C26(H26), C30(H30)
2.b Secondary CH2 refined with riding coordinates:
 C34(H34A,H34B), C35(H35A,H35B), C36(H36A,H36B), C37(H37A,H37B), C38(H38A,
 H38B), C39(H39A,H39B), C40(H40A,H40B), C41(H41A,H41B)
2.c Aromatic/amide H refined with riding coordinates:
 C7(H7), C8(H8), C9(H9), C19(H19), C20(H20), C21(H21), C31(H31)
2.d Idealised Me refined as rotating group:
 C3(H3A,H3B,H3C), C4(H4A,H4B,H4C), C12(H12A,H12B,H12C), C13(H13A,H13B,H13C),
 C15(H15A,H15B,H15C), C16(H16A,H16B,H16C), C24(H24A,H24B,H24C), C25(H25A,H25B,
 H25C), C27(H27A,H27B,H27C), C28(H28A,H28B,H28C), C33(H33A,H33B,H33C)
;
_olex2_submission_special_instructions 'No special instructions were received'
_oxdiff_exptl_absorpt_empirical_details
;
Empirical correction (ABSPACK) includes:
- Absorption correction using spherical harmonics
- Frame scaling
;
_oxdiff_exptl_absorpt_empirical_full_max 1.334
_oxdiff_exptl_absorpt_empirical_full_min 0.719

loop_
_space_group_symop_operation_xyz
'x, y, z'
'-x, y, -z+1/2'
'x+1/2, y+1/2, z'
'-x+1/2, y+1/2, -z+1/2'
'-x, -y, -z'
'x, -y, z-1/2'
'-x+1/2, -y+1/2, -z'
'x+1/2, -y+1/2, z-1/2'

loop_
_atom_site_label
_atom_site_type_symbol
_atom_site_fract_x
_atom_site_fract_y
_atom_site_fract_z
_atom_site_U_iso_or_equiv
_atom_site_adp_type
_atom_site_occupancy
_atom_site_site_symmetry_order
_atom_site_calc_flag
_atom_site_refinement_flags_posn
_atom_site_refinement_flags_adp
_atom_site_refinement_flags_occupancy
_atom_site_disorder_assembly
_atom_site_disorder_group
K1 K 0.36916(2) 0.34095(3) 0.39038(2) 0.03160(10) Uani 1 1 d . . . . .
S1 S 0.94305(2) 0.57112(4) 0.40593(2) 0.02849(11) Uani 1 1 d . . . . .
Mg1 Mg 0.75369(3) 0.57294(4) 0.36453(2) 0.01703(11) Uani 1 1 d . . . . .
O1 O 1.04747(8) 0.59398(11) 0.46457(4) 0.0377(3) Uani 1 1 d . . . . .
O2 O 0.79022(6) 0.45810(9) 0.33256(3) 0.0226(2) Uani 1 1 d . . . . .
O3 O 0.30193(8) 0.44204(10) 0.44340(3) 0.0329(3) Uani 1 1 d . . . . .
N1 N 0.64161(7) 0.53826(10) 0.36774(3) 0.0187(3) Uani 1 1 d . . . . .
N2 N 0.71599(7) 0.67859(9) 0.32640(3) 0.0173(2) Uani 1 1 d . . . . .
C1 C 0.60109(9) 0.58346(12) 0.33571(4) 0.0203(3) Uani 1 1 d . . . . .
C2 C 0.63700(9) 0.65332(12) 0.31567(4) 0.0195(3) Uani 1 1 d . . . . .
C3 C 0.52348(10) 0.53808(15) 0.32178(5) 0.0329(4) Uani 1 1 d . . . . .
H3A H 0.528674 0.464429 0.319804 0.049 Uiso 1 1 calc R U . . .
H3B H 0.505927 0.566261 0.297245 0.049 Uiso 1 1 calc R U . . .
H3C H 0.485453 0.554081 0.339235 0.049 Uiso 1 1 calc R U . . .
C4 C 0.60292(10) 0.69029(15) 0.27796(5) 0.0302(4) Uani 1 1 d . . . . .
H4A H 0.623003 0.758080 0.273447 0.045 Uiso 1 1 calc R U . . .
H4B H 0.546192 0.693031 0.277258 0.045 Uiso 1 1 calc R U . . .
H4C H 0.617412 0.643776 0.258691 0.045 Uiso 1 1 calc R U . . .
C5 C 0.59761(8) 0.49389(12) 0.39385(4) 0.0187(3) Uani 1 1 d . . . . .
C6 C 0.61036(9) 0.39116(12) 0.40447(4) 0.0210(3) Uani 1 1 d . . . . .
C7 C 0.56646(10) 0.34700(13) 0.43064(5) 0.0243(3) Uani 1 1 d . . . . .
H7 H 0.575377 0.278134 0.437400 0.029 Uiso 1 1 calc R U . . .
C8 C 0.51041(10) 0.40105(14) 0.44692(5) 0.0287(4) Uani 1 1 d . . . . .
H8 H 0.480409 0.369545 0.464286 0.034 Uiso 1 1 calc R U . . .
C9 C 0.49881(10) 0.50208(14) 0.43744(5) 0.0276(4) Uani 1 1 d . . . . .
H9 H 0.460802 0.539834 0.448735 0.033 Uiso 1 1 calc R U . . .
C10 C 0.54162(9) 0.54960(12) 0.41172(4) 0.0224(3) Uani 1 1 d . . . . .
C11 C 0.67295(10) 0.32902(12) 0.38862(5) 0.0261(3) Uani 1 1 d . . . . .
H11 H 0.690065 0.367343 0.367013 0.031 Uiso 1 1 calc R U . . .
C12 C 0.74347(12) 0.31778(18) 0.41743(6) 0.0429(5) Uani 1 1 d . . . . .
H12A H 0.727819 0.284034 0.439647 0.064 Uiso 1 1 calc R U . . .
H12B H 0.764545 0.384898 0.424218 0.064 Uiso 1 1 calc R U . . .
H12C H 0.783287 0.277188 0.406899 0.064 Uiso 1 1 calc R U . . .
C13 C 0.64487(13) 0.22512(16) 0.37436(7) 0.0458(5) Uani 1 1 d . . . . .
H13A H 0.686945 0.190493 0.363235 0.069 Uiso 1 1 calc R U . . .
H13B H 0.600310 0.233452 0.355553 0.069 Uiso 1 1 calc R U . . .
H13C H 0.629344 0.184744 0.395125 0.069 Uiso 1 1 calc R U . . .
C14 C 0.53569(10) 0.66391(13) 0.40701(5) 0.0274(4) Uani 1 1 d . . . . .
H14 H 0.559466 0.682979 0.383891 0.033 Uiso 1 1 calc R U . . .
C15 C 0.58295(13) 0.71342(15) 0.44020(6) 0.0388(4) Uani 1 1 d . . . . .
H15A H 0.562349 0.692292 0.463274 0.058 Uiso 1 1 calc R U . . .
H15B H 0.579439 0.787241 0.437809 0.058 Uiso 1 1 calc R U . . .
H15C H 0.637404 0.692491 0.440812 0.058 Uiso 1 1 calc R U . . .
C16 C 0.45277(13) 0.70484(18) 0.40395(7) 0.0499(6) Uani 1 1 d . . . . .
H16A H 0.421767 0.671563 0.383187 0.075 Uiso 1 1 calc R U . . .
H16B H 0.453493 0.778050 0.399541 0.075 Uiso 1 1 calc R U . . .
H16C H 0.429810 0.691188 0.427143 0.075 Uiso 1 1 calc R U . . .
C17 C 0.74623(8) 0.77320(11) 0.31958(4) 0.0175(3) Uani 1 1 d . . . . .
C18 C 0.70885(9) 0.86731(12) 0.32579(4) 0.0210(3) Uani 1 1 d . . . . .
C19 C 0.74673(10) 0.95868(13) 0.32028(5) 0.0274(3) Uani 1 1 d . . . . .
H19 H 0.720932 1.020427 0.324583 0.033 Uiso 1 1 calc R U . . .
C20 C 0.82069(10) 0.96237(13) 0.30874(5) 0.0286(4) Uani 1 1 d . . . . .
H20 H 0.845607 1.025393 0.305498 0.034 Uiso 1 1 calc R U . . .
C21 C 0.85735(9) 0.87182(13) 0.30204(5) 0.0246(3) Uani 1 1 d . . . . .
H21 H 0.907775 0.873527 0.293842 0.030 Uiso 1 1 calc R U . . .
C22 C 0.82239(9) 0.77828(12) 0.30699(4) 0.0201(3) Uani 1 1 d . . . . .
C23 C 0.62945(9) 0.87331(13) 0.34062(5) 0.0268(3) Uani 1 1 d . . . . .
H23 H 0.607694 0.803245 0.341220 0.032 Uiso 1 1 calc R U . . .
C24 C 0.63688(13) 0.91552(16) 0.38011(6) 0.0407(5) Uani 1 1 d . . . . .
H24A H 0.671827 0.872347 0.396306 0.061 Uiso 1 1 calc R U . . .
H24B H 0.585581 0.916981 0.389347 0.061 Uiso 1 1 calc R U . . .
H24C H 0.657998 0.984375 0.380062 0.061 Uiso 1 1 calc R U . . .
C25 C 0.57254(11) 0.93879(18) 0.31558(8) 0.0491(6) Uani 1 1 d . . . . .
H25A H 0.591526 1.008719 0.315737 0.074 Uiso 1 1 calc R U . . .
H25B H 0.521341 0.937139 0.324916 0.074 Uiso 1 1 calc R U . . .
H25C H 0.568401 0.912333 0.290104 0.074 Uiso 1 1 calc R U . . .
C26 C 0.86221(10) 0.68266(13) 0.29517(5) 0.0291(4) Uani 1 1 d . . . . .
H26 H 0.842509 0.624929 0.309466 0.035 Uiso 1 1 calc R U . . .
C27 C 0.83838(17) 0.66258(19) 0.25371(7) 0.0542(6) Uani 1 1 d . . . . .
H27A H 0.781601 0.659933 0.249189 0.081 Uiso 1 1 calc R U . . .
H27B H 0.860282 0.597820 0.246623 0.081 Uiso 1 1 calc R U . . .
H27C H 0.858041 0.717153 0.238858 0.081 Uiso 1 1 calc R U . . .
C28 C 0.95024(12) 0.68448(18) 0.30330(8) 0.0505(6) Uani 1 1 d . . . . .
H28A H 0.971702 0.737397 0.288315 0.076 Uiso 1 1 calc R U . . .
H28B H 0.971483 0.618588 0.297043 0.076 Uiso 1 1 calc R U . . .
H28C H 0.964222 0.698625 0.329780 0.076 Uiso 1 1 calc R U . . .
C29 C 0.84632(9) 0.60557(12) 0.40728(4) 0.0215(3) Uani 1 1 d . . . . .
C30 C 0.84153(9) 0.64562(12) 0.44270(5) 0.0241(3) Uani 1 1 d . . . . .
H30 H 0.790915 0.640169 0.453655 0.029 Uiso 1 1 calc R U . . .
C31 C 0.91082(11) 0.64769(13) 0.46729(5) 0.0281(4) Uani 1 1 d . . . . .
H31 H 0.914299 0.673162 0.492004 0.034 Uiso 1 1 calc R U . . .
C32 C 0.97168(10) 0.60857(13) 0.45101(5) 0.0270(3) Uani 1 1 d . . . . .
C33 C 1.06640(13) 0.62776(17) 0.50215(6) 0.0422(5) Uani 1 1 d . . . . .
H33A H 1.058296 0.701064 0.503469 0.063 Uiso 1 1 calc R U . . .
H33B H 1.120890 0.612009 0.510175 0.063 Uiso 1 1 calc R U . . .
H33C H 1.032942 0.593277 0.518480 0.063 Uiso 1 1 calc R U . . .
C34 C 0.74639(10) 0.43634(14) 0.29675(5) 0.0280(4) Uani 1 1 d . . . . .
H34A H 0.730799 0.499684 0.283346 0.034 Uiso 1 1 calc R U . . .
H34B H 0.699275 0.396204 0.300075 0.034 Uiso 1 1 calc R U . . .
C35 C 0.80227(13) 0.37645(18) 0.27606(6) 0.0439(5) Uani 1 1 d . . . . .
H35A H 0.837089 0.421638 0.263523 0.053 Uiso 1 1 calc R U . . .
H35B H 0.774344 0.331261 0.257329 0.053 Uiso 1 1 calc R U . . .
C36 C 0.84702(14) 0.31631(18) 0.30680(6) 0.0486(6) Uani 1 1 d . . . . .
H36A H 0.817803 0.255344 0.313149 0.058 Uiso 1 1 calc R U . . .
H36B H 0.898429 0.295444 0.299684 0.058 Uiso 1 1 calc R U . . .
C37 C 0.85528(11) 0.39037(16) 0.33867(6) 0.0381(5) Uani 1 1 d . . . . .
H37A H 0.854463 0.354526 0.362702 0.046 Uiso 1 1 calc R U . . .
H37B H 0.904748 0.428170 0.338997 0.046 Uiso 1 1 calc R U . . .
C38 C 0.28594(14) 0.40619(16) 0.47897(5) 0.0404(5) Uani 1 1 d . . . . .
H38A H 0.321417 0.349847 0.487123 0.049 Uiso 1 1 calc R U . . .
H38B H 0.231788 0.381302 0.477907 0.049 Uiso 1 1 calc R U . . .
C39 C 0.29790(14) 0.49421(15) 0.50585(5) 0.0415(5) Uani 1 1 d . . . . .
H39A H 0.346999 0.486376 0.522255 0.050 Uiso 1 1 calc R U . . .
H39B H 0.254291 0.499343 0.521482 0.050 Uiso 1 1 calc R U . . .
C40 C 0.30107(13) 0.58720(15) 0.48102(5) 0.0361(4) Uani 1 1 d . . . . .
H40A H 0.264039 0.639742 0.487619 0.043 Uiso 1 1 calc R U . . .
H40B H 0.354019 0.616426 0.483031 0.043 Uiso 1 1 calc R U . . .
C41 C 0.27826(14) 0.54613(15) 0.44236(6) 0.0424(5) Uani 1 1 d . . . . .
H41A H 0.221439 0.551686 0.435859 0.051 Uiso 1 1 calc R U . . .
H41B H 0.304860 0.584060 0.423707 0.051 Uiso 1 1 calc R U . . .

loop_
_atom_site_aniso_label
_atom_site_aniso_U_11
_atom_site_aniso_U_22
_atom_site_aniso_U_33
_atom_site_aniso_U_23
_atom_site_aniso_U_13
_atom_site_aniso_U_12
K1 0.0399(2) 0.0312(2) 0.02388(18) -0.00515(14) 0.00403(15) -0.00432(16)
S1 0.0222(2) 0.0370(2) 0.0256(2) -0.00644(17) -0.00051(15) 0.00312(17)
Mg1 0.0160(2) 0.0179(2) 0.0170(2) 0.00011(19) 0.00086(18) 0.00085(18)
O1 0.0289(7) 0.0439(8) 0.0378(7) -0.0032(6) -0.0089(5) 0.0011(6)
O2 0.0235(5) 0.0235(6) 0.0204(5) -0.0029(4) -0.0001(4) 0.0062(4)
O3 0.0397(7) 0.0330(7) 0.0267(6) 0.0019(5) 0.0062(5) 0.0070(6)
N1 0.0186(6) 0.0200(6) 0.0174(6) 0.0039(5) 0.0012(5) -0.0001(5)
N2 0.0147(6) 0.0180(6) 0.0189(6) 0.0016(5) 0.0008(5) -0.0016(5)
C1 0.0193(7) 0.0229(7) 0.0179(7) 0.0020(6) -0.0012(5) -0.0032(6)
C2 0.0174(7) 0.0218(7) 0.0184(7) 0.0022(6) -0.0018(5) -0.0027(6)
C3 0.0280(9) 0.0402(10) 0.0285(8) 0.0101(8) -0.0064(7) -0.0171(8)
C4 0.0282(8) 0.0384(10) 0.0219(8) 0.0098(7) -0.0069(6) -0.0122(7)
C5 0.0165(7) 0.0205(7) 0.0186(6) 0.0039(6) -0.0004(5) -0.0013(5)
C6 0.0212(7) 0.0199(7) 0.0217(7) 0.0022(6) 0.0012(6) -0.0008(6)
C7 0.0256(8) 0.0215(7) 0.0256(8) 0.0074(6) 0.0010(6) -0.0021(6)
C8 0.0248(8) 0.0354(9) 0.0264(8) 0.0105(7) 0.0046(6) -0.0017(7)
C9 0.0221(8) 0.0347(9) 0.0268(8) 0.0067(7) 0.0063(6) 0.0059(7)
C10 0.0210(7) 0.0257(8) 0.0202(7) 0.0059(6) 0.0012(6) 0.0044(6)
C11 0.0303(9) 0.0191(8) 0.0297(8) 0.0017(6) 0.0075(7) 0.0019(6)
C12 0.0307(10) 0.0472(12) 0.0504(12) -0.0045(10) 0.0020(9) 0.0126(9)
C13 0.0464(12) 0.0299(10) 0.0622(14) -0.0137(10) 0.0102(10) -0.0029(9)
C14 0.0307(9) 0.0267(8) 0.0259(8) 0.0072(7) 0.0073(7) 0.0101(7)
C15 0.0529(12) 0.0278(9) 0.0350(10) 0.0030(8) 0.0003(9) 0.0044(9)
C16 0.0385(11) 0.0434(12) 0.0669(15) 0.0152(11) 0.0015(10) 0.0195(10)
C17 0.0156(7) 0.0188(7) 0.0176(6) 0.0004(5) -0.0003(5) -0.0020(5)
C18 0.0160(7) 0.0206(7) 0.0265(7) 0.0018(6) 0.0024(6) -0.0003(6)
C19 0.0244(8) 0.0180(7) 0.0400(9) -0.0002(7) 0.0048(7) -0.0007(6)
C20 0.0252(8) 0.0216(8) 0.0392(9) 0.0004(7) 0.0043(7) -0.0092(6)
C21 0.0163(7) 0.0276(8) 0.0301(8) 0.0006(7) 0.0031(6) -0.0037(6)
C22 0.0168(7) 0.0226(7) 0.0209(7) 0.0006(6) 0.0024(5) 0.0005(6)
C23 0.0192(7) 0.0213(8) 0.0409(9) 0.0045(7) 0.0087(7) 0.0021(6)
C24 0.0434(11) 0.0343(10) 0.0479(12) -0.0080(9) 0.0216(9) -0.0025(9)
C25 0.0220(9) 0.0488(13) 0.0779(16) 0.0253(12) 0.0124(10) 0.0113(9)
C26 0.0267(8) 0.0259(8) 0.0372(9) 0.0051(7) 0.0153(7) 0.0046(7)
C27 0.0740(17) 0.0449(13) 0.0456(13) -0.0159(10) 0.0152(12) 0.0096(12)
C28 0.0292(10) 0.0480(13) 0.0774(17) 0.0189(12) 0.0201(11) 0.0164(9)
C29 0.0191(7) 0.0227(7) 0.0224(7) 0.0008(6) 0.0001(6) -0.0005(6)
C30 0.0213(8) 0.0244(8) 0.0275(8) -0.0034(6) 0.0065(6) -0.0020(6)
C31 0.0347(9) 0.0282(8) 0.0210(7) -0.0023(6) -0.0002(7) -0.0060(7)
C32 0.0246(8) 0.0252(8) 0.0294(8) 0.0046(7) -0.0066(6) -0.0047(6)
C33 0.0414(11) 0.0445(12) 0.0366(10) 0.0020(9) -0.0150(8) -0.0044(9)
C34 0.0302(9) 0.0317(9) 0.0209(7) -0.0052(7) -0.0032(6) 0.0054(7)
C35 0.0482(12) 0.0505(13) 0.0319(10) -0.0153(9) -0.0007(9) 0.0128(10)
C36 0.0496(13) 0.0486(13) 0.0448(12) -0.0203(10) -0.0083(10) 0.0223(10)
C37 0.0284(9) 0.0467(11) 0.0374(10) -0.0153(9) -0.0051(7) 0.0180(8)
C38 0.0602(13) 0.0331(10) 0.0289(9) 0.0013(8) 0.0089(9) -0.0009(9)
C39 0.0635(14) 0.0304(10) 0.0296(9) 0.0019(8) 0.0002(9) -0.0020(9)
C40 0.0449(11) 0.0317(10) 0.0324(9) 0.0012(8) 0.0071(8) 0.0020(8)
C41 0.0630(14) 0.0319(10) 0.0312(10) 0.0057(8) -0.0007(9) 0.0080(9)

loop_
_atom_type_symbol
_atom_type_description
_atom_type_scat_dispersion_real
_atom_type_scat_dispersion_imag
_atom_type_scat_source
C C 0.0033 0.0016 'International Tables Vol C Tables 4.2.6.8 and 6.1.1.4'
H H 0.0000 0.0000 'International Tables Vol C Tables 4.2.6.8 and 6.1.1.4'
K K 0.2009 0.2494 'International Tables Vol C Tables 4.2.6.8 and 6.1.1.4'
Mg Mg 0.0486 0.0363 'International Tables Vol C Tables 4.2.6.8 and 6.1.1.4'
N N 0.0061 0.0033 'International Tables Vol C Tables 4.2.6.8 and 6.1.1.4'
O O 0.0106 0.0060 'International Tables Vol C Tables 4.2.6.8 and 6.1.1.4'
S S 0.1246 0.1234 'International Tables Vol C Tables 4.2.6.8 and 6.1.1.4'

loop_
_geom_angle_atom_site_label_1
_geom_angle_atom_site_label_2
_geom_angle_atom_site_label_3
_geom_angle
_geom_angle_site_symmetry_1
_geom_angle_site_symmetry_3
_geom_angle_publ_flag
O3 K1 Mg1 110.58(3) . 3_445 ?
O3 K1 C8 77.02(5) . . ?
O3 K1 C9 69.34(4) . . ?
O3 K1 C17 113.36(4) . 3_445 ?
O3 K1 C18 93.13(4) . 3_445 ?
O3 K1 C19 91.18(4) . 3_445 ?
O3 K1 C20 107.33(4) . 3_445 ?
O3 K1 C21 131.07(4) . 3_445 ?
O3 K1 C22 136.29(4) . 3_445 ?
O3 K1 C29 105.96(4) . 3_445 ?
O3 K1 C30 83.13(4) . 3_445 ?
C8 K1 Mg1 134.00(4) . 3_445 ?
C8 K1 C9 23.95(4) . . ?
C8 K1 C17 168.87(4) . 3_445 ?
C8 K1 C18 159.49(4) . 3_445 ?
C8 K1 C19 137.42(4) . 3_445 ?
C8 K1 C20 123.82(4) . 3_445 ?
C8 K1 C21 125.80(4) . 3_445 ?
C8 K1 C22 143.10(4) . 3_445 ?
C8 K1 C29 103.05(4) . 3_445 ?
C8 K1 C30 88.48(4) . 3_445 ?
C9 K1 Mg1 157.74(3) . 3_445 ?
C9 K1 C18 135.59(4) . 3_445 ?
C9 K1 C19 113.69(4) . 3_445 ?
C17 K1 Mg1 47.83(3) 3_445 3_445 ?
C17 K1 C9 153.98(4) 3_445 . ?
C17 K1 C18 24.33(4) 3_445 3_445 ?
C17 K1 C19 42.25(4) 3_445 3_445 ?
C17 K1 C20 50.73(4) 3_445 3_445 ?
C18 K1 Mg1 66.22(3) 3_445 3_445 ?
C18 K1 C19 23.19(4) 3_445 3_445 ?
C19 K1 Mg1 88.52(3) 3_445 3_445 ?
C20 K1 Mg1 97.95(3) 3_445 3_445 ?
C20 K1 C9 103.28(4) 3_445 . ?
C20 K1 C18 41.76(4) 3_445 3_445 ?
C20 K1 C19 23.19(4) 3_445 3_445 ?
C21 K1 Mg1 84.48(3) 3_445 3_445 ?
C21 K1 C9 112.83(4) 3_445 . ?
C21 K1 C17 44.58(4) 3_445 3_445 ?
C21 K1 C18 49.43(4) 3_445 3_445 ?
C21 K1 C19 41.38(4) 3_445 3_445 ?
C21 K1 C20 24.10(4) 3_445 3_445 ?
C21 K1 C30 132.82(4) 3_445 3_445 ?
C22 K1 Mg1 59.12(3) 3_445 3_445 ?
C22 K1 C9 136.98(4) 3_445 . ?
C22 K1 C17 25.78(4) 3_445 3_445 ?
C22 K1 C18 43.17(4) 3_445 3_445 ?
C22 K1 C19 49.21(4) 3_445 3_445 ?
C22 K1 C20 43.52(4) 3_445 3_445 ?
C22 K1 C21 25.36(4) 3_445 3_445 ?
C22 K1 C29 84.40(4) 3_445 3_445 ?
C22 K1 C30 107.92(4) 3_445 3_445 ?
C29 K1 Mg1 31.03(3) 3_445 3_445 ?
C29 K1 C9 126.71(4) 3_445 . ?
C29 K1 C17 78.51(4) 3_445 3_445 ?
C29 K1 C18 96.91(4) 3_445 3_445 ?
C29 K1 C19 119.52(4) 3_445 3_445 ?
C29 K1 C20 127.00(4) 3_445 3_445 ?
C29 K1 C21 108.50(4) 3_445 3_445 ?
C29 K1 C30 24.90(4) 3_445 3_445 ?
C30 K1 Mg1 49.91(3) 3_445 3_445 ?
C30 K1 C9 109.40(4) 3_445 . ?
C30 K1 C17 96.55(4) 3_445 3_445 ?
C30 K1 C18 108.40(4) 3_445 3_445 ?
C30 K1 C19 131.11(4) 3_445 3_445 ?
C30 K1 C20 147.27(4) 3_445 3_445 ?
C32 S1 C29 94.74(8) . . ?
O2 Mg1 K1 126.41(4) . 3 ?
O2 Mg1 C1 99.48(5) . . ?
O2 Mg1 C2 99.95(5) . . ?
O2 Mg1 C29 107.63(6) . . ?
N1 Mg1 K1 129.13(4) . 3 ?
N1 Mg1 O2 102.70(5) . . ?
N1 Mg1 N2 87.17(5) . . ?
N1 Mg1 C1 30.08(5) . . ?
N1 Mg1 C2 58.39(5) . . ?
N1 Mg1 C29 131.08(6) . . ?
N2 Mg1 K1 71.15(4) . 3 ?
N2 Mg1 O2 102.94(5) . . ?
N2 Mg1 C1 58.34(5) . . ?
N2 Mg1 C2 29.91(5) . . ?
N2 Mg1 C29 121.02(6) . . ?
C1 Mg1 K1 117.91(4) . 3 ?
C1 Mg1 C2 28.68(4) . . ?
C2 Mg1 K1 96.93(4) . 3 ?
C29 Mg1 K1 50.05(4) . 3 ?
C29 Mg1 C1 151.65(6) . . ?
C29 Mg1 C2 145.65(6) . . ?
C32 O1 C33 114.41(15) . . ?
C34 O2 Mg1 118.93(9) . . ?
C37 O2 Mg1 131.11(10) . . ?
C37 O2 C34 109.96(12) . . ?
C38 O3 K1 127.96(11) . . ?
C38 O3 C41 105.14(14) . . ?
C41 O3 K1 126.83(11) . . ?
C1 N1 Mg1 104.83(9) . . ?
C5 N1 Mg1 136.87(10) . . ?
C5 N1 C1 117.85(12) . . ?
C2 N2 Mg1 104.95(9) . . ?
C17 N2 Mg1 129.93(10) . . ?
C17 N2 C2 122.20(12) . . ?
N1 C1 Mg1 45.08(7) . . ?
N1 C1 C3 116.90(13) . . ?
C2 C1 Mg1 76.21(9) . . ?
C2 C1 N1 120.22(13) . . ?
C2 C1 C3 122.08(14) . . ?
C3 C1 Mg1 153.67(12) . . ?
N2 C2 Mg1 45.14(7) . . ?
N2 C2 C4 116.50(13) . . ?
C1 C2 Mg1 75.10(9) . . ?
C1 C2 N2 119.52(13) . . ?
C1 C2 C4 122.79(14) . . ?
C4 C2 Mg1 153.65(12) . . ?
C1 C3 H3A 109.5 . . ?
C1 C3 H3B 109.5 . . ?
C1 C3 H3C 109.5 . . ?
H3A C3 H3B 109.5 . . ?
H3A C3 H3C 109.5 . . ?
H3B C3 H3C 109.5 . . ?
C2 C4 H4A 109.5 . . ?
C2 C4 H4B 109.5 . . ?
C2 C4 H4C 109.5 . . ?
H4A C4 H4B 109.5 . . ?
H4A C4 H4C 109.5 . . ?
H4B C4 H4C 109.5 . . ?
N1 C5 C6 120.09(13) . . ?
N1 C5 C10 122.13(14) . . ?
C6 C5 C10 117.74(13) . . ?
C5 C6 C11 120.78(14) . . ?
C7 C6 C5 120.01(14) . . ?
C7 C6 C11 119.18(14) . . ?
C6 C7 H7 119.2 . . ?
C8 C7 C6 121.67(15) . . ?
C8 C7 H7 119.2 . . ?
K1 C8 H8 82.9 . . ?
C7 C8 K1 97.29(11) . . ?
C7 C8 H8 120.6 . . ?
C7 C8 C9 118.79(15) . . ?
C9 C8 K1 89.96(11) . . ?
C9 C8 H8 120.6 . . ?
K1 C9 H9 95.3 . . ?
C8 C9 K1 66.09(10) . . ?
C8 C9 H9 119.2 . . ?
C8 C9 C10 121.58(16) . . ?
C10 C9 K1 108.38(11) . . ?
C10 C9 H9 119.2 . . ?
C5 C10 C14 120.23(14) . . ?
C9 C10 C5 120.14(15) . . ?
C9 C10 C14 119.11(15) . . ?
C6 C11 H11 107.5 . . ?
C6 C11 C12 110.30(15) . . ?
C6 C11 C13 113.48(15) . . ?
C12 C11 H11 107.5 . . ?
C13 C11 H11 107.5 . . ?
C13 C11 C12 110.28(16) . . ?
C11 C12 H12A 109.5 . . ?
C11 C12 H12B 109.5 . . ?
C11 C12 H12C 109.5 . . ?
H12A C12 H12B 109.5 . . ?
H12A C12 H12C 109.5 . . ?
H12B C12 H12C 109.5 . . ?
C11 C13 H13A 109.5 . . ?
C11 C13 H13B 109.5 . . ?
C11 C13 H13C 109.5 . . ?
H13A C13 H13B 109.5 . . ?
H13A C13 H13C 109.5 . . ?
H13B C13 H13C 109.5 . . ?
C10 C14 H14 108.3 . . ?
C10 C14 C15 108.21(14) . . ?
C10 C14 C16 114.29(16) . . ?
C15 C14 H14 108.3 . . ?
C16 C14 H14 108.3 . . ?
C16 C14 C15 109.21(17) . . ?
C14 C15 H15A 109.5 . . ?
C14 C15 H15B 109.5 . . ?
C14 C15 H15C 109.5 . . ?
H15A C15 H15B 109.5 . . ?
H15A C15 H15C 109.5 . . ?
H15B C15 H15C 109.5 . . ?
C14 C16 H16A 109.5 . . ?
C14 C16 H16B 109.5 . . ?
C14 C16 H16C 109.5 . . ?
H16A C16 H16B 109.5 . . ?
H16A C16 H16C 109.5 . . ?
H16B C16 H16C 109.5 . . ?
N2 C17 K1 109.52(9) . 3 ?
N2 C17 C18 124.80(13) . . ?
N2 C17 C22 118.20(13) . . ?
C18 C17 K1 84.74(9) . 3 ?
C18 C17 C22 116.93(13) . . ?
C22 C17 K1 72.05(8) . 3 ?
C17 C18 K1 70.93(8) . 3 ?
C17 C18 C23 122.56(14) . . ?
C19 C18 K1 80.05(10) . 3 ?
C19 C18 C17 120.13(14) . . ?
C19 C18 C23 117.22(14) . . ?
C23 C18 K1 117.24(10) . 3 ?
K1 C19 H19 121.6 3 . ?
C18 C19 K1 76.76(10) . 3 ?
C18 C19 H19 118.9 . . ?
C20 C19 K1 73.97(11) . 3 ?
C20 C19 C18 122.29(16) . . ?
C20 C19 H19 118.9 . . ?
K1 C20 H20 116.6 3 . ?
C19 C20 K1 82.85(11) . 3 ?
C19 C20 H20 120.8 . . ?
C19 C20 C21 118.36(15) . . ?
C21 C20 K1 70.52(10) . 3 ?
C21 C20 H20 120.8 . . ?
K1 C21 H21 110.3 3 . ?
C20 C21 K1 85.39(11) . 3 ?
C20 C21 H21 119.0 . . ?
C20 C21 C22 121.94(15) . . ?
C22 C21 K1 75.16(9) . 3 ?
C22 C21 H21 119.0 . . ?
C17 C22 K1 82.17(9) . 3 ?
C17 C22 C26 120.40(14) . . ?
C21 C22 K1 79.48(9) . 3 ?
C21 C22 C17 120.33(14) . . ?
C21 C22 C26 118.98(14) . . ?
C26 C22 K1 114.04(10) . 3 ?
C18 C23 H23 108.3 . . ?
C18 C23 C25 111.65(15) . . ?
C24 C23 C18 110.77(15) . . ?
C24 C23 H23 108.3 . . ?
C24 C23 C25 109.44(17) . . ?
C25 C23 H23 108.3 . . ?
C23 C24 H24A 109.5 . . ?
C23 C24 H24B 109.5 . . ?
C23 C24 H24C 109.5 . . ?
H24A C24 H24B 109.5 . . ?
H24A C24 H24C 109.5 . . ?
H24B C24 H24C 109.5 . . ?
C23 C25 H25A 109.5 . . ?
C23 C25 H25B 109.5 . . ?
C23 C25 H25C 109.5 . . ?
H25A C25 H25B 109.5 . . ?
H25A C25 H25C 109.5 . . ?
H25B C25 H25C 109.5 . . ?
C22 C26 H26 107.5 . . ?
C22 C26 C27 109.46(16) . . ?
C22 C26 C28 113.98(17) . . ?
C27 C26 H26 107.5 . . ?
C28 C26 H26 107.5 . . ?
C28 C26 C27 110.76(18) . . ?
C26 C27 H27A 109.5 . . ?
C26 C27 H27B 109.5 . . ?
C26 C27 H27C 109.5 . . ?
H27A C27 H27B 109.5 . . ?
H27A C27 H27C 109.5 . . ?
H27B C27 H27C 109.5 . . ?
C26 C28 H28A 109.5 . . ?
C26 C28 H28B 109.5 . . ?
C26 C28 H28C 109.5 . . ?
H28A C28 H28B 109.5 . . ?
H28A C28 H28C 109.5 . . ?
H28B C28 H28C 109.5 . . ?
S1 C29 K1 96.35(6) . 3 ?
S1 C29 Mg1 125.13(9) . . ?
Mg1 C29 K1 98.92(6) . 3 ?
C30 C29 K1 80.02(10) . 3 ?
C30 C29 S1 105.83(11) . . ?
C30 C29 Mg1 128.61(12) . . ?
K1 C30 H30 118.2 3 . ?
C29 C30 K1 75.08(9) . 3 ?
C29 C30 H30 118.2 . . ?
C29 C30 C31 117.13(15) . . ?
C31 C30 K1 100.54(10) . 3 ?
C31 C30 H30 118.2 . . ?
C30 C31 H31 124.3 . . ?
C32 C31 C30 111.40(15) . . ?
C32 C31 H31 124.3 . . ?
O1 C32 S1 118.06(13) . . ?
C31 C32 S1 110.90(13) . . ?
C31 C32 O1 131.03(16) . . ?
O1 C33 H33A 109.5 . . ?
O1 C33 H33B 109.5 . . ?
O1 C33 H33C 109.5 . . ?
H33A C33 H33B 109.5 . . ?
H33A C33 H33C 109.5 . . ?
H33B C33 H33C 109.5 . . ?
O2 C34 H34A 111.0 . . ?
O2 C34 H34B 111.0 . . ?
O2 C34 C35 103.96(14) . . ?
H34A C34 H34B 109.0 . . ?
C35 C34 H34A 111.0 . . ?
C35 C34 H34B 111.0 . . ?
C34 C35 H35A 111.2 . . ?
C34 C35 H35B 111.2 . . ?
C34 C35 C36 102.60(16) . . ?
H35A C35 H35B 109.2 . . ?
C36 C35 H35A 111.2 . . ?
C36 C35 H35B 111.2 . . ?
C35 C36 H36A 111.2 . . ?
C35 C36 H36B 111.2 . . ?
H36A C36 H36B 109.1 . . ?
C37 C36 C35 102.78(17) . . ?
C37 C36 H36A 111.2 . . ?
C37 C36 H36B 111.2 . . ?
O2 C37 C36 105.99(15) . . ?
O2 C37 H37A 110.5 . . ?
O2 C37 H37B 110.5 . . ?
C36 C37 H37A 110.5 . . ?
C36 C37 H37B 110.5 . . ?
H37A C37 H37B 108.7 . . ?
O3 C38 H38A 110.3 . . ?
O3 C38 H38B 110.3 . . ?
O3 C38 C39 107.26(16) . . ?
H38A C38 H38B 108.5 . . ?
C39 C38 H38A 110.3 . . ?
C39 C38 H38B 110.3 . . ?
C38 C39 H39A 110.8 . . ?
C38 C39 H39B 110.8 . . ?
C38 C39 C40 104.58(16) . . ?
H39A C39 H39B 108.9 . . ?
C40 C39 H39A 110.8 . . ?
C40 C39 H39B 110.8 . . ?
C39 C40 H40A 111.1 . . ?
C39 C40 H40B 111.1 . . ?
H40A C40 H40B 109.0 . . ?
C41 C40 C39 103.44(16) . . ?
C41 C40 H40A 111.1 . . ?
C41 C40 H40B 111.1 . . ?
O3 C41 C40 105.84(15) . . ?
O3 C41 H41A 110.6 . . ?
O3 C41 H41B 110.6 . . ?
C40 C41 H41A 110.6 . . ?
C40 C41 H41B 110.6 . . ?
H41A C41 H41B 108.7 . . ?

loop_
_geom_bond_atom_site_label_1
_geom_bond_atom_site_label_2
_geom_bond_distance
_geom_bond_site_symmetry_2
_geom_bond_publ_flag
K1 Mg1 4.1239(6) 3_445 ?
K1 O3 2.6943(13) . ?
K1 C8 3.1227(18) . ?
K1 C9 3.4158(19) . ?
K1 C17 3.2782(15) 3_445 ?
K1 C18 3.4539(16) 3_445 ?
K1 C19 3.4948(18) 3_445 ?
K1 C20 3.3852(19) 3_445 ?
K1 C21 3.2018(17) 3_445 ?
K1 C22 3.1478(16) 3_445 ?
K1 C29 3.2000(17) 3_445 ?
K1 C30 3.2615(17) 3_445 ?
S1 C29 1.7401(16) . ?
S1 C32 1.7247(18) . ?
Mg1 O2 2.0451(12) . ?
Mg1 N1 2.0078(14) . ?
Mg1 N2 2.0209(13) . ?
Mg1 C1 2.7410(16) . ?
Mg1 C2 2.7545(16) . ?
Mg1 C29 2.1520(16) . ?
O1 C32 1.366(2) . ?
O1 C33 1.434(2) . ?
O2 C34 1.4590(19) . ?
O2 C37 1.437(2) . ?
O3 C38 1.423(2) . ?
O3 C41 1.434(2) . ?
N1 C1 1.4214(19) . ?
N1 C5 1.3998(19) . ?
N2 C2 1.4218(19) . ?
N2 C17 1.3863(19) . ?
C1 C2 1.361(2) . ?
C1 C3 1.509(2) . ?
C2 C4 1.508(2) . ?
C3 H3A 0.9800 . ?
C3 H3B 0.9800 . ?
C3 H3C 0.9800 . ?
C4 H4A 0.9800 . ?
C4 H4B 0.9800 . ?
C4 H4C 0.9800 . ?
C5 C6 1.421(2) . ?
C5 C10 1.423(2) . ?
C6 C7 1.399(2) . ?
C6 C11 1.517(2) . ?
C7 H7 0.9500 . ?
C7 C8 1.383(2) . ?
C8 H8 0.9500 . ?
C8 C9 1.387(3) . ?
C9 H9 0.9500 . ?
C9 C10 1.395(2) . ?
C10 C14 1.521(2) . ?
C11 H11 1.0000 . ?
C11 C12 1.527(3) . ?
C11 C13 1.527(3) . ?
C12 H12A 0.9800 . ?
C12 H12B 0.9800 . ?
C12 H12C 0.9800 . ?
C13 H13A 0.9800 . ?
C13 H13B 0.9800 . ?
C13 H13C 0.9800 . ?
C14 H14 1.0000 . ?
C14 C15 1.527(3) . ?
C14 C16 1.527(3) . ?
C15 H15A 0.9800 . ?
C15 H15B 0.9800 . ?
C15 H15C 0.9800 . ?
C16 H16A 0.9800 . ?
C16 H16B 0.9800 . ?
C16 H16C 0.9800 . ?
C17 C18 1.429(2) . ?
C17 C22 1.439(2) . ?
C18 C19 1.397(2) . ?
C18 C23 1.527(2) . ?
C19 H19 0.9500 . ?
C19 C20 1.387(2) . ?
C20 H20 0.9500 . ?
C20 C21 1.387(2) . ?
C21 H21 0.9500 . ?
C21 C22 1.395(2) . ?
C22 C26 1.520(2) . ?
C23 H23 1.0000 . ?
C23 C24 1.524(3) . ?
C23 C25 1.534(3) . ?
C24 H24A 0.9800 . ?
C24 H24B 0.9800 . ?
C24 H24C 0.9800 . ?
C25 H25A 0.9800 . ?
C25 H25B 0.9800 . ?
C25 H25C 0.9800 . ?
C26 H26 1.0000 . ?
C26 C27 1.535(3) . ?
C26 C28 1.522(3) . ?
C27 H27A 0.9800 . ?
C27 H27B 0.9800 . ?
C27 H27C 0.9800 . ?
C28 H28A 0.9800 . ?
C28 H28B 0.9800 . ?
C28 H28C 0.9800 . ?
C29 C30 1.394(2) . ?
C30 H30 1.0000 . ?
C30 C31 1.417(2) . ?
C31 H31 0.9500 . ?
C31 C32 1.360(3) . ?
C33 H33A 0.9800 . ?
C33 H33B 0.9800 . ?
C33 H33C 0.9800 . ?
C34 H34A 0.9900 . ?
C34 H34B 0.9900 . ?
C34 C35 1.506(3) . ?
C35 H35A 0.9900 . ?
C35 H35B 0.9900 . ?
C35 C36 1.512(3) . ?
C36 H36A 0.9900 . ?
C36 H36B 0.9900 . ?
C36 C37 1.506(3) . ?
C37 H37A 0.9900 . ?
C37 H37B 0.9900 . ?
C38 H38A 0.9900 . ?
C38 H38B 0.9900 . ?
C38 C39 1.515(3) . ?
C39 H39A 0.9900 . ?
C39 H39B 0.9900 . ?
C39 C40 1.525(3) . ?
C40 H40A 0.9900 . ?
C40 H40B 0.9900 . ?
C40 C41 1.512(3) . ?
C41 H41A 0.9900 . ?
C41 H41B 0.9900 . ?

loop_
_geom_torsion_atom_site_label_1
_geom_torsion_atom_site_label_2
_geom_torsion_atom_site_label_3
_geom_torsion_atom_site_label_4
_geom_torsion
_geom_torsion_site_symmetry_1
_geom_torsion_site_symmetry_2
_geom_torsion_site_symmetry_3
_geom_torsion_site_symmetry_4
_geom_torsion_publ_flag
K1 O3 C38 C39 144.42(14) . . . . ?
K1 O3 C41 C40 -138.82(13) . . . . ?
K1 C8 C9 C10 -97.61(16) . . . . ?
K1 C9 C10 C5 -71.31(16) . . . . ?
K1 C9 C10 C14 116.95(14) . . . . ?
K1 C17 C18 C19 65.67(15) 3 . . . ?
K1 C17 C18 C23 -110.72(15) 3 . . . ?
K1 C17 C22 C21 -72.90(14) 3 . . . ?
K1 C17 C22 C26 113.33(14) 3 . . . ?
K1 C18 C19 C20 61.04(17) 3 . . . ?
K1 C18 C23 C24 26.81(17) 3 . . . ?
K1 C18 C23 C25 149.05(14) 3 . . . ?
K1 C19 C20 C21 63.27(15) 3 . . . ?
K1 C20 C21 C22 69.32(15) 3 . . . ?
K1 C21 C22 C17 74.38(13) 3 . . . ?
K1 C21 C22 C26 -111.76(14) 3 . . . ?
K1 C22 C26 C27 -177.12(13) 3 . . . ?
K1 C22 C26 C28 -52.48(18) 3 . . . ?
K1 C29 C30 C31 -94.37(14) 3 . . . ?
K1 C30 C31 C32 -78.48(15) 3 . . . ?
S1 C29 C30 K1 93.83(8) . . . 3 ?
S1 C29 C30 C31 -0.54(19) . . . . ?
Mg1 O2 C34 C35 161.28(13) . . . . ?
Mg1 O2 C37 C36 174.85(14) . . . . ?
Mg1 N1 C1 C2 -13.99(17) . . . . ?
Mg1 N1 C1 C3 155.98(13) . . . . ?
Mg1 N1 C5 C6 -64.3(2) . . . . ?
Mg1 N1 C5 C10 113.08(16) . . . . ?
Mg1 N2 C2 C1 11.44(17) . . . . ?
Mg1 N2 C2 C4 -156.41(13) . . . . ?
Mg1 N2 C17 K1 -15.72(15) . . . 3 ?
Mg1 N2 C17 C18 -113.06(15) . . . . ?
Mg1 N2 C17 C22 63.85(18) . . . . ?
Mg1 C1 C2 N2 -8.37(13) . . . . ?
Mg1 C1 C2 C4 158.69(16) . . . . ?
Mg1 C29 C30 K1 -93.49(12) . . . 3 ?
Mg1 C29 C30 C31 172.14(12) . . . . ?
O2 C34 C35 C36 34.5(2) . . . . ?
O3 C38 C39 C40 14.2(2) . . . . ?
N1 C1 C2 Mg1 10.15(13) . . . . ?
N1 C1 C2 N2 1.8(2) . . . . ?
N1 C1 C2 C4 168.85(15) . . . . ?
N1 C5 C6 C7 179.84(14) . . . . ?
N1 C5 C6 C11 1.7(2) . . . . ?
N1 C5 C10 C9 179.69(15) . . . . ?
N1 C5 C10 C14 -8.7(2) . . . . ?
N2 C17 C18 K1 110.15(14) . . . 3 ?
N2 C17 C18 C19 175.82(15) . . . . ?
N2 C17 C18 C23 -0.6(2) . . . . ?
N2 C17 C22 K1 -102.99(12) . . . 3 ?
N2 C17 C22 C21 -175.89(14) . . . . ?
N2 C17 C22 C26 10.3(2) . . . . ?
C1 N1 C5 C6 124.79(15) . . . . ?
C1 N1 C5 C10 -57.9(2) . . . . ?
C2 N2 C17 K1 141.88(11) . . . 3 ?
C2 N2 C17 C18 44.5(2) . . . . ?
C2 N2 C17 C22 -138.55(14) . . . . ?
C3 C1 C2 Mg1 -159.29(17) . . . . ?
C3 C1 C2 N2 -167.65(15) . . . . ?
C3 C1 C2 C4 -0.6(3) . . . . ?
C5 N1 C1 Mg1 173.60(17) . . . . ?
C5 N1 C1 C2 159.61(15) . . . . ?
C5 N1 C1 C3 -30.4(2) . . . . ?
C5 C6 C7 C8 -0.3(2) . . . . ?
C5 C6 C11 C12 103.66(18) . . . . ?
C5 C6 C11 C13 -132.03(18) . . . . ?
C5 C10 C14 C15 -95.96(18) . . . . ?
C5 C10 C14 C16 142.14(17) . . . . ?
C6 C5 C10 C9 -2.9(2) . . . . ?
C6 C5 C10 C14 168.75(14) . . . . ?
C6 C7 C8 K1 92.75(16) . . . . ?
C6 C7 C8 C9 -1.2(3) . . . . ?
C7 C6 C11 C12 -74.5(2) . . . . ?
C7 C6 C11 C13 49.8(2) . . . . ?
C7 C8 C9 K1 98.30(16) . . . . ?
C7 C8 C9 C10 0.7(3) . . . . ?
C8 C9 C10 C5 1.4(3) . . . . ?
C8 C9 C10 C14 -170.33(16) . . . . ?
C9 C10 C14 C15 75.8(2) . . . . ?
C9 C10 C14 C16 -46.1(2) . . . . ?
C10 C5 C6 C7 2.4(2) . . . . ?
C10 C5 C6 C11 -175.79(14) . . . . ?
C11 C6 C7 C8 177.85(16) . . . . ?
C17 N2 C2 Mg1 -162.40(17) . . . . ?
C17 N2 C2 C1 -150.95(15) . . . . ?
C17 N2 C2 C4 41.2(2) . . . . ?
C17 C18 C19 K1 -60.96(13) . . . 3 ?
C17 C18 C19 C20 0.1(3) . . . . ?
C17 C18 C23 C24 110.65(18) . . . . ?
C17 C18 C23 C25 -127.11(18) . . . . ?
C17 C22 C26 C27 87.8(2) . . . . ?
C17 C22 C26 C28 -147.57(16) . . . . ?
C18 C17 C22 K1 74.17(12) . . . 3 ?
C18 C17 C22 C21 1.3(2) . . . . ?
C18 C17 C22 C26 -172.50(14) . . . . ?
C18 C19 C20 K1 -62.39(17) . . . 3 ?
C18 C19 C20 C21 0.9(3) . . . . ?
C19 C18 C23 C24 -65.8(2) . . . . ?
C19 C18 C23 C25 56.4(2) . . . . ?
C19 C20 C21 K1 -70.06(16) . . . 3 ?
C19 C20 C21 C22 -0.7(3) . . . . ?
C20 C21 C22 K1 -74.74(16) . . . 3 ?
C20 C21 C22 C17 -0.4(2) . . . . ?
C20 C21 C22 C26 173.50(16) . . . . ?
C21 C22 C26 C27 -86.1(2) . . . . ?
C21 C22 C26 C28 38.6(2) . . . . ?
C22 C17 C18 K1 -66.80(12) . . . 3 ?
C22 C17 C18 C19 -1.1(2) . . . . ?
C22 C17 C18 C23 -177.52(15) . . . . ?
C23 C18 C19 K1 115.61(14) . . . 3 ?
C23 C18 C19 C20 176.65(17) . . . . ?
C29 S1 C32 O1 178.32(14) . . . . ?
C29 S1 C32 C31 -0.69(14) . . . . ?
C29 C30 C31 C32 0.1(2) . . . . ?
C30 C31 C32 S1 0.48(19) . . . . ?
C30 C31 C32 O1 -178.37(17) . . . . ?
C32 S1 C29 K1 82.06(7) . . . 3 ?
C32 S1 C29 Mg1 -172.33(10) . . . . ?
C32 S1 C29 C30 0.67(13) . . . . ?
C33 O1 C32 S1 179.66(14) . . . . ?
C33 O1 C32 C31 -1.6(3) . . . . ?
C34 O2 C37 C36 -5.6(2) . . . . ?
C34 C35 C36 C37 -37.7(2) . . . . ?
C35 C36 C37 O2 27.1(2) . . . . ?
C37 O2 C34 C35 -18.3(2) . . . . ?
C38 O3 C41 C40 38.3(2) . . . . ?
C38 C39 C40 C41 8.5(2) . . . . ?
C39 C40 C41 O3 -28.3(2) . . . . ?
C41 O3 C38 C39 -32.6(2) . . . . ?
